data_4510983
loop_
_publ_author_name
'Zhang, Gao'
'Yao, Shi-Yan'
'Guo, Dong-Wei'
'Tian, Yun-Qi'

_publ_section_title
;
 Noncentrosymmetric and Homochiral Metal&#x2212;Organic Frameworks of
 (S)-2-(1H-Imidazole1-yl) Propionic Acid
;
_journal_issue 5
_journal_name_full 'Crystal Growth &amp; Design'
_journal_page_first 2355
_journal_paper_doi 10.1021/cg1001368
_journal_volume 10
_journal_year 2010
_chemical_formula_moiety Mn(C6H7N2O2)2
_chemical_formula_sum 'C12 H14 Mn N4 O4'
_chemical_formula_weight 333.21
_chemical_name_common 'manganese 2-(1H-imidazole-yl) propinate'
_chemical_name_systematic
; 
 ? 
;
_space_group_IT_number 33
_symmetry_cell_setting orthorhombic
_symmetry_space_group_name_Hall 'P 2c -2n'
_symmetry_space_group_name_H-M 'P n a 21'
_atom_sites_solution_hydrogens geom
_atom_sites_solution_primary direct
_atom_sites_solution_secondary difmap
_audit_creation_method SHELXL-97
_cell_angle_alpha 90.00
_cell_angle_beta 90.00
_cell_angle_gamma 90.00
_cell_formula_units_Z 4
_cell_length_a 15.215(2)
_cell_length_b 5.0455(7)
_cell_length_c 16.937(2)
_cell_measurement_temperature 293(2)
_cell_measurement_theta_max none
_cell_measurement_theta_min none'
_cell_volume 1300.2(3)
_computing_cell_refinement 'Bruker SAINT'
_computing_data_collection 'Bruker SMART'
_computing_data_reduction 'Bruker SAINT'
_computing_molecular_graphics 'Bruker SHELXTL'
_computing_publication_material 'Bruker SHELXTL'
_computing_structure_refinement 'SHELXL-97 (Sheldrick, 1997)'
_computing_structure_solution 'SHELXS-97 (Sheldrick, 1990)'
_diffrn_ambient_temperature 293(2)
_diffrn_measured_fraction_theta_full 0.997
_diffrn_measured_fraction_theta_max 0.997
_diffrn_measurement_device_type 'Bruker SMART CCD area detector'
_diffrn_measurement_method 'phi and omega scans'
_diffrn_radiation_monochromator graphite
_diffrn_radiation_source 'fine-focus sealed tube'
_diffrn_radiation_type MoK\a
_diffrn_radiation_wavelength 0.71073
_diffrn_reflns_av_R_equivalents 0.0211
_diffrn_reflns_av_sigmaI/netI 0.0234
_diffrn_reflns_limit_h_max 17
_diffrn_reflns_limit_h_min -18
_diffrn_reflns_limit_k_max 5
_diffrn_reflns_limit_k_min -5
_diffrn_reflns_limit_l_max 18
_diffrn_reflns_limit_l_min -20
_diffrn_reflns_number 5929
_diffrn_reflns_theta_full 25.00
_diffrn_reflns_theta_max 25.00
_diffrn_reflns_theta_min 2.41
_diffrn_standards_decay_% 0
_exptl_absorpt_coefficient_mu 1.038
_exptl_absorpt_correction_T_max 0.9033
_exptl_absorpt_correction_T_min 0.5747
_exptl_absorpt_correction_type 'empirical used sadabs'
_exptl_crystal_colour colorless
_exptl_crystal_density_diffrn 1.702
_exptl_crystal_density_method 'not measured'
_exptl_crystal_description 'quadrate sheet'
_exptl_crystal_F_000 684
_exptl_crystal_size_max 0.60
_exptl_crystal_size_mid 0.20
_exptl_crystal_size_min 0.10
_refine_diff_density_max 0.309
_refine_diff_density_min -0.282
_refine_diff_density_rms 0.055
_refine_ls_abs_structure_details 'Flack H D (1983), Acta Cryst. A39, 876-881'
_refine_ls_abs_structure_Flack 0.61(3)
_refine_ls_extinction_method none
_refine_ls_goodness_of_fit_ref 1.044
_refine_ls_hydrogen_treatment constr
_refine_ls_matrix_type full
_refine_ls_number_parameters 191
_refine_ls_number_reflns 2102
_refine_ls_number_restraints 1
_refine_ls_restrained_S_all 1.044
_refine_ls_R_factor_all 0.0297
_refine_ls_R_factor_gt 0.0261
_refine_ls_shift/su_max 0.001
_refine_ls_shift/su_mean 0.000
_refine_ls_structure_factor_coef Fsqd
_refine_ls_weighting_details 'calc w=1/[\s^2^(Fo^2^)+(0.0417P)^2^+0.2107P] where P=(Fo^2^+2Fc^2^)/3'
_refine_ls_weighting_scheme calc
_refine_ls_wR_factor_gt 0.0660
_refine_ls_wR_factor_ref 0.0683
_reflns_number_gt 1928
_reflns_number_total 2102
_reflns_threshold_expression >2sigma(I)
_cod_data_source_file 1.CIF
_cod_data_source_block 1
_cod_original_sg_symbol_H-M Pna2(1)
_cod_database_code 4510983

loop_
_symmetry_equiv_pos_as_xyz
'x, y, z'
'-x, -y, z+1/2'
'x+1/2, -y+1/2, z'
'-x+1/2, y+1/2, z+1/2'

loop_
_atom_site_label
_atom_site_type_symbol
_atom_site_fract_x
_atom_site_fract_y
_atom_site_fract_z
_atom_site_U_iso_or_equiv
_atom_site_adp_type
_atom_site_occupancy
_atom_site_symmetry_multiplicity
_atom_site_calc_flag
_atom_site_refinement_flags
Mn1 Mn 0.62682(2) 1.50213(10) 0.52970(8) 0.01997(12) Uani 1 1 d .
O1 O 0.61351(12) 1.1560(5) 0.45338(14) 0.0258(5) Uani 1 1 d .
O2 O 0.54722(14) 0.7622(4) 0.45006(19) 0.0280(8) Uani 1 1 d .
O3 O 0.20791(14) 1.2613(4) 0.61015(18) 0.0245(7) Uani 1 1 d .
O4 O 0.13971(12) 1.6551(5) 0.60735(14) 0.0248(5) Uani 1 1 d .
N1 N 0.38615(16) 1.0048(4) 0.41767(16) 0.0211(5) Uani 1 1 d .
N2 N 0.25506(15) 0.9154(5) 0.46860(16) 0.0237(5) Uani 1 1 d .
N3 N 0.49770(15) 1.4260(5) 0.59043(17) 0.0239(5) Uani 1 1 d .
N4 N 0.36746(15) 1.5115(4) 0.64286(17) 0.0208(5) Uani 1 1 d .
C1 C 0.54975(18) 1.0084(6) 0.44026(19) 0.0205(6) Uani 1 1 d .
C2 C 0.4855(2) 1.1890(9) 0.3165(2) 0.0364(9) Uani 1 1 d .
H2A H 0.4359 1.2754 0.2928 0.055 Uiso 1 1 calc R
H2B H 0.4946 1.0202 0.2917 0.055 Uiso 1 1 calc R
H2C H 0.5369 1.2969 0.3098 0.055 Uiso 1 1 calc R
C3 C 0.46828(17) 1.1486(7) 0.40378(17) 0.0209(7) Uani 1 1 d .
H3A H 0.4629 1.3237 0.4284 0.025 Uiso 1 1 calc R
C4 C 0.3571(2) 0.7747(6) 0.3829(3) 0.0263(9) Uani 1 1 d .
H4A H 0.3865 0.6745 0.3452 0.032 Uiso 1 1 calc R
C5 C 0.2770(3) 0.7227(7) 0.4145(3) 0.0268(11) Uani 1 1 d .
H5A H 0.2420 0.5780 0.4016 0.032 Uiso 1 1 calc R
C6 C 0.32289(17) 1.0801(6) 0.46863(19) 0.0222(6) Uani 1 1 d .
H6A H 0.3264 1.2305 0.5002 0.027 Uiso 1 1 calc R
C7 C 0.4784(3) 1.2369(6) 0.6467(3) 0.0290(12) Uani 1 1 d .
H7A H 0.5149 1.0966 0.6607 0.035 Uiso 1 1 calc R
C8 C 0.42953(18) 1.5862(6) 0.59034(19) 0.0241(6) Uani 1 1 d .
H8A H 0.4246 1.7340 0.5578 0.029 Uiso 1 1 calc R
C9 C 0.3990(2) 1.2857(7) 0.6785(3) 0.0277(9) Uani 1 1 d .
H9A H 0.3708 1.1860 0.7172 0.033 Uiso 1 1 calc R
C10 C 0.28394(17) 1.6480(7) 0.65627(18) 0.0217(7) Uani 1 1 d .
H10A H 0.2883 1.8220 0.6308 0.026 Uiso 1 1 calc R
C11 C 0.2677(2) 1.6967(8) 0.7440(2) 0.0343(9) Uani 1 1 d .
H11A H 0.3175 1.7857 0.7664 0.051 Uiso 1 1 calc R
H11C H 0.2591 1.5301 0.7703 0.051 Uiso 1 1 calc R
H11D H 0.2162 1.8047 0.7503 0.051 Uiso 1 1 calc R
C12 C 0.20460(18) 1.5061(5) 0.6200(2) 0.0201(6) Uani 1 1 d .

loop_
_atom_site_aniso_label
_atom_site_aniso_U_11
_atom_site_aniso_U_22
_atom_site_aniso_U_33
_atom_site_aniso_U_23
_atom_site_aniso_U_13
_atom_site_aniso_U_12
Mn1 0.01319(17) 0.0171(2) 0.0296(2) -0.00047(13) 0.00056(16) -0.00047(12)
O1 0.0171(10) 0.0214(13) 0.0390(16) -0.0042(13) -0.0013(9) -0.0023(9)
O2 0.0249(13) 0.0156(17) 0.044(2) 0.0018(9) -0.0069(13) 0.0008(8)
O3 0.0222(12) 0.0170(17) 0.034(2) -0.0019(8) -0.0068(12) -0.0010(8)
O4 0.0171(10) 0.0230(13) 0.0343(15) 0.0058(12) -0.0004(9) 0.0011(9)
N1 0.0170(12) 0.0213(13) 0.0250(13) 0.0010(10) 0.0018(11) 0.0019(9)
N2 0.0178(12) 0.0207(12) 0.0326(14) 0.0051(13) 0.0029(11) 0.0009(10)
N3 0.0163(11) 0.0253(12) 0.0300(13) 0.0020(13) -0.0001(10) -0.0002(11)
N4 0.0163(12) 0.0191(13) 0.0270(13) 0.0031(10) 0.0003(11) 0.0013(9)
C1 0.0171(14) 0.0223(17) 0.0220(15) -0.0008(12) 0.0038(11) 0.0028(11)
C2 0.0256(18) 0.051(2) 0.033(2) 0.010(2) 0.0021(16) 0.0018(18)
C3 0.0141(14) 0.023(2) 0.0260(16) -0.0013(15) 0.0021(11) -0.0021(12)
C4 0.0226(16) 0.0202(18) 0.036(3) -0.0076(15) 0.0021(17) -0.0002(12)
C5 0.0216(19) 0.023(2) 0.035(3) -0.0001(14) -0.0045(17) -0.0013(12)
C6 0.0169(14) 0.0210(15) 0.0286(16) -0.0005(14) 0.0026(12) 0.0034(11)
C7 0.021(2) 0.023(2) 0.043(3) 0.0090(14) 0.0021(18) 0.0030(12)
C8 0.0181(14) 0.0247(16) 0.0294(16) 0.0044(14) 0.0017(13) 0.0003(12)
C9 0.0260(17) 0.0244(18) 0.033(2) 0.0108(16) 0.0051(18) 0.0010(13)
C10 0.0173(15) 0.0154(19) 0.0323(18) -0.0029(14) 0.0015(12) -0.0006(12)
C11 0.0257(17) 0.047(2) 0.030(2) -0.008(2) 0.0040(16) -0.0026(16)
C12 0.0159(14) 0.0213(18) 0.0233(15) 0.0019(13) 0.0020(11) -0.0001(11)

loop_
_atom_type_symbol
_atom_type_description
_atom_type_scat_dispersion_real
_atom_type_scat_dispersion_imag
_atom_type_scat_source
C C 0.0033 0.0016 'International Tables Vol C Tables 4.2.6.8 and 6.1.1.4'
H H 0.0000 0.0000 'International Tables Vol C Tables 4.2.6.8 and 6.1.1.4'
N N 0.0061 0.0033 'International Tables Vol C Tables 4.2.6.8 and 6.1.1.4'
O O 0.0106 0.0060 'International Tables Vol C Tables 4.2.6.8 and 6.1.1.4'
Mn Mn 0.3368 0.7283 'International Tables Vol C Tables 4.2.6.8 and 6.1.1.4'

loop_
_geom_angle_atom_site_label_1
_geom_angle_atom_site_label_2
_geom_angle_atom_site_label_3
_geom_angle
_geom_angle_site_symmetry_1
_geom_angle_site_symmetry_3
O4 Mn1 O1 179.25(13) 3_585 .
O4 Mn1 O2 86.97(9) 3_585 1_565
O1 Mn1 O2 93.56(10) . 1_565
O4 Mn1 N2 93.02(8) 3_585 3_575
O1 Mn1 N2 87.47(9) . 3_575
O2 Mn1 N2 94.81(11) 1_565 3_575
O4 Mn1 N3 86.46(10) 3_585 .
O1 Mn1 N3 93.05(9) . .
O2 Mn1 N3 84.44(10) 1_565 .
N2 Mn1 N3 179.11(11) 3_575 .
O4 Mn1 O3 93.07(10) 3_585 3_575
O1 Mn1 O3 86.41(9) . 3_575
O2 Mn1 O3 179.80(15) 1_565 3_575
N2 Mn1 O3 85.00(10) 3_575 3_575
N3 Mn1 O3 95.75(10) . 3_575
C1 O1 Mn1 131.1(2) . .
C1 O2 Mn1 130.1(2) . 1_545
C12 O3 Mn1 129.7(2) . 3_475
C12 O4 Mn1 130.3(2) . 3_485
C6 N1 C4 106.4(3) . .
C6 N1 C3 125.0(3) . .
C4 N1 C3 128.6(3) . .
C6 N2 C5 104.8(3) . .
C6 N2 Mn1 124.0(2) . 3_475
C5 N2 Mn1 130.3(2) . 3_475
C8 N3 C7 104.9(3) . .
C8 N3 Mn1 125.7(2) . .
C7 N3 Mn1 128.3(2) . .
C8 N4 C9 106.1(3) . .
C8 N4 C10 125.3(3) . .
C9 N4 C10 128.6(3) . .
O1 C1 O2 126.4(3) . .
O1 C1 C3 114.9(3) . .
O2 C1 C3 118.6(3) . .
C3 C2 H2A 109.5 . .
C3 C2 H2B 109.5 . .
H2A C2 H2B 109.5 . .
C3 C2 H2C 109.5 . .
H2A C2 H2C 109.5 . .
H2B C2 H2C 109.5 . .
N1 C3 C2 111.8(3) . .
N1 C3 C1 113.0(3) . .
C2 C3 C1 108.1(3) . .
N1 C3 H3A 107.9 . .
C2 C3 H3A 107.9 . .
C1 C3 H3A 107.9 . .
C5 C4 N1 106.5(3) . .
C5 C4 H4A 126.8 . .
N1 C4 H4A 126.8 . .
C4 C5 N2 110.1(3) . .
C4 C5 H5A 125.0 . .
N2 C5 H5A 125.0 . .
N2 C6 N1 112.3(3) . .
N2 C6 H6A 123.9 . .
N1 C6 H6A 123.9 . .
C9 C7 N3 109.9(3) . .
C9 C7 H7A 125.0 . .
N3 C7 H7A 125.0 . .
N3 C8 N4 112.3(3) . .
N3 C8 H8A 123.9 . .
N4 C8 H8A 123.9 . .
C7 C9 N4 106.8(3) . .
C7 C9 H9A 126.6 . .
N4 C9 H9A 126.6 . .
N4 C10 C11 111.6(3) . .
N4 C10 C12 113.7(3) . .
C11 C10 C12 109.8(3) . .
N4 C10 H10A 107.2 . .
C11 C10 H10A 107.2 . .
C12 C10 H10A 107.2 . .
C10 C11 H11A 109.5 . .
C10 C11 H11C 109.5 . .
H11A C11 H11C 109.5 . .
C10 C11 H11D 109.5 . .
H11A C11 H11D 109.5 . .
H11C C11 H11D 109.5 . .
O3 C12 O4 126.9(3) . .
O3 C12 C10 119.0(3) . .
O4 C12 C10 114.0(3) . .

loop_
_geom_bond_atom_site_label_1
_geom_bond_atom_site_label_2
_geom_bond_distance
_geom_bond_site_symmetry_2
Mn1 O4 2.182(3) 3_585
Mn1 O1 2.182(3) .
Mn1 O2 2.238(3) 1_565
Mn1 N2 2.248(2) 3_575
Mn1 N3 2.250(3) .
Mn1 O3 2.269(3) 3_575
O1 C1 1.243(4) .
O2 C1 1.253(3) .
O2 Mn1 2.238(3) 1_545
O3 C12 1.247(3) .
O3 Mn1 2.269(3) 3_475
O4 C12 1.259(4) .
O4 Mn1 2.182(3) 3_485
N1 C6 1.347(4) .
N1 C4 1.375(4) .
N1 C3 1.464(4) .
N2 C6 1.325(4) .
N2 C5 1.376(5) .
N2 Mn1 2.248(2) 3_475
N3 C8 1.315(4) .
N3 C7 1.381(4) .
N4 C8 1.351(4) .
N4 C9 1.376(4) .
N4 C10 1.463(4) .
C1 C3 1.555(4) .
C2 C3 1.515(5) .
C2 H2A 0.9600 .
C2 H2B 0.9600 .
C2 H2C 0.9600 .
C3 H3A 0.9800 .
C4 C5 1.357(5) .
C4 H4A 0.9300 .
C5 H5A 0.9300 .
C6 H6A 0.9300 .
C7 C9 1.346(6) .
C7 H7A 0.9300 .
C8 H8A 0.9300 .
C9 H9A 0.9300 .
C10 C11 1.526(5) .
C10 C12 1.532(4) .
C10 H10A 0.9800 .
C11 H11A 0.9600 .
C11 H11C 0.9600 .
C11 H11D 0.9600 .
